data_2229816
loop_
_publ_author_name
'Pu, Xuewei'
'Li, Lianzhi'
'Dong, Jianfang'
'Jing, Buqin'

_publ_section_title
;
 {2-(4-Hydroxyphenyl)-2-[(3-methoxy-2-oxidobenzylidene)amino-\k^2^<i>O</i>^2^,<i>N</i>]propanoato-\k<i>O</i>}(1,10-phenanthroline-\k^2^<i>N</i>,<i>N</i>')copper(II)
 dihydrate
;
_journal_coeditor_code RN2083
_journal_issue 4
_journal_name_full 'Acta Crystallographica Section E'
_journal_page_first m465
_journal_page_last m466
_journal_paper_doi 10.1107/S1600536811009627
_journal_volume 67
_journal_year 2011
_chemical_formula_iupac '[Cu (C17 H15 N O5) (C12 H8 N2)], 2H2 O'
_chemical_formula_moiety 'C29 H23 Cu N3 O5, 2(H2 O)'
_chemical_formula_sum 'C29 H27 Cu N3 O7'
_chemical_formula_weight 593.08
_chemical_name_systematic
;
{2-(4-Hydroxyphenyl)-2-[(3-methoxy-2-oxidobenzylidene)amino-
\k^2^<i>O</i>^2^,<i>N</i>]propanoato-\k<i>O</i>}(1,10-phenanthroline-
\k^2^<i>N</i>,<i>N</i>')copper(II) dihydrate
;
_space_group_IT_number 5
_symmetry_cell_setting monoclinic
_symmetry_space_group_name_Hall 'C 2y'
_symmetry_space_group_name_H-M 'C 1 2 1'
_atom_sites_solution_hydrogens geom
_atom_sites_solution_primary direct
_atom_sites_solution_secondary difmap
_audit_creation_method SHELXL-97
_cell_angle_alpha 90.00
_cell_angle_beta 96.935(4)
_cell_angle_gamma 90.00
_cell_formula_units_Z 4
_cell_length_a 11.755(3)
_cell_length_b 20.653(5)
_cell_length_c 13.202(3)
_cell_measurement_reflns_used 2405
_cell_measurement_temperature 298(2)
_cell_measurement_theta_max 22.198
_cell_measurement_theta_min 2.404
_cell_volume 3181.7(13)
_computing_cell_refinement 'SAINT (Bruker, 2007)'
_computing_data_collection 'SMART (Bruker, 2007)'
_computing_data_reduction 'SAINT (Bruker, 2007)'
_computing_molecular_graphics 'SHELXTL (Sheldrick, 2008) and DIAMOND (Brandenburg, 1999)'
_computing_publication_material 'SHELXTL (Sheldrick, 2008)'
_computing_structure_refinement 'SHELXL97 (Sheldrick, 2008)'
_computing_structure_solution 'SHELXS97 (Sheldrick, 2008)'
_diffrn_ambient_temperature 298(2)
_diffrn_measured_fraction_theta_full 0.978
_diffrn_measured_fraction_theta_max 0.978
_diffrn_measurement_device_type 'Bruker SMART 1000 CCD area-detector'
_diffrn_measurement_method '\f and \w'
_diffrn_radiation_monochromator graphite
_diffrn_radiation_source 'fine-focus sealed tube'
_diffrn_radiation_type MoK\a
_diffrn_radiation_wavelength 0.71073
_diffrn_reflns_av_R_equivalents 0.0401
_diffrn_reflns_av_sigmaI/netI 0.0646
_diffrn_reflns_limit_h_max 13
_diffrn_reflns_limit_h_min -13
_diffrn_reflns_limit_k_max 24
_diffrn_reflns_limit_k_min -10
_diffrn_reflns_limit_l_max 15
_diffrn_reflns_limit_l_min -15
_diffrn_reflns_number 8117
_diffrn_reflns_theta_full 25.00
_diffrn_reflns_theta_max 25.00
_diffrn_reflns_theta_min 1.97
_exptl_absorpt_coefficient_mu 0.731
_exptl_absorpt_correction_T_max 0.7685
_exptl_absorpt_correction_T_min 0.7204
_exptl_absorpt_correction_type multi-scan
_exptl_absorpt_process_details '(SADABS; Sheldrick, 1996)'
_exptl_crystal_colour blue
_exptl_crystal_density_diffrn 1.238
_exptl_crystal_density_method 'not measured'
_exptl_crystal_description block
_exptl_crystal_F_000 1228
_exptl_crystal_size_max 0.48
_exptl_crystal_size_mid 0.42
_exptl_crystal_size_min 0.38
_refine_diff_density_max 1.189
_refine_diff_density_min -0.318
_refine_ls_abs_structure_details 'Flack (1983), 957 Friedel pairs'
_refine_ls_abs_structure_Flack -0.02(3)
_refine_ls_extinction_method none
_refine_ls_goodness_of_fit_ref 1.042
_refine_ls_hydrogen_treatment constr
_refine_ls_matrix_type full
_refine_ls_number_parameters 363
_refine_ls_number_reflns 3778
_refine_ls_number_restraints 15
_refine_ls_restrained_S_all 1.043
_refine_ls_R_factor_all 0.0963
_refine_ls_R_factor_gt 0.0711
_refine_ls_shift/su_max 0.000
_refine_ls_shift/su_mean 0.000
_refine_ls_structure_factor_coef Fsqd
_refine_ls_weighting_details 'calc w=1/[\s^2^(Fo^2^)+(0.1348P)^2^+0.0000P] where P=(Fo^2^+2Fc^2^)/3'
_refine_ls_weighting_scheme calc
_refine_ls_wR_factor_gt 0.1750
_refine_ls_wR_factor_ref 0.2019
_reflns_number_gt 2811
_reflns_number_total 3778
_reflns_threshold_expression I>2\s(I)
_cod_data_source_file rn2083.cif
_cod_data_source_block I
_cod_original_cell_volume 3181.6(14)
_cod_original_sg_symbol_H-M 'C 2'
_cod_database_code 2229816
_cod_database_fobs_code 2229816

loop_
_symmetry_equiv_pos_as_xyz
'x, y, z'
'-x, y, -z'
'x+1/2, y+1/2, z'
'-x+1/2, y+1/2, -z'

loop_
_atom_site_type_symbol
_atom_site_label
_atom_site_fract_x
_atom_site_fract_y
_atom_site_fract_z
_atom_site_U_iso_or_equiv
_atom_site_adp_type
_atom_site_calc_flag
_atom_site_refinement_flags
_atom_site_occupancy
_atom_site_disorder_assembly
_atom_site_disorder_group
Cu Cu1 0.47884(7) 0.39140(5) 0.30240(6) 0.0528(3) Uani d . 1 . .
O O1 0.3247(4) 0.3954(4) 0.2218(4) 0.0629(13) Uani d . 1 . .
O O2 0.1982(6) 0.4622(4) 0.1409(6) 0.086(2) Uani d . 1 . .
O O3 0.6863(7) 0.7563(4) 0.1644(6) 0.093(2) Uani d . 1 . .
H H3 0.6884 0.7738 0.1089 0.139 Uiso calc RD 1 . .
O O4 0.6105(4) 0.3954(4) 0.4054(4) 0.0615(13) Uani d . 1 . .
O O5 0.7833(6) 0.3774(4) 0.5400(5) 0.085(2) Uani d . 1 . .
O O6 0.0460(5) 0.3655(3) 0.1065(5) 0.091(2) Uani d D 1 . .
H H30 0.0785 0.3555 0.0545 0.110 Uiso d RD 1 . .
H H31 0.0698 0.4039 0.1183 0.110 Uiso d RD 1 . .
O O7 0.1122(9) 0.5336(6) 0.9760(9) 0.140(4) Uani d D 1 . .
H H33 0.1504 0.5389 1.0343 0.169 Uiso d RD 1 . .
H H32 0.1276 0.4940 0.9671 0.169 Uiso d RD 1 . .
N N1 0.4673(6) 0.4843(5) 0.2928(5) 0.048(2) Uani d . 1 . .
N N3 0.4572(7) 0.2951(4) 0.3234(6) 0.057(2) Uani d . 1 . .
N N2 0.5696(6) 0.3454(4) 0.1729(5) 0.064(2) Uani d . 1 . .
C C1 0.2914(8) 0.4502(5) 0.1928(7) 0.064(2) Uani d . 1 . .
C C2 0.3727(7) 0.5070(4) 0.2167(6) 0.0523(19) Uani d . 1 . .
H H2 0.3323 0.5430 0.2447 0.063 Uiso calc R 1 . .
C C3 0.4188(7) 0.5280(5) 0.1168(6) 0.058(2) Uani d . 1 . .
H H3A 0.4647 0.4932 0.0938 0.070 Uiso calc R 1 . .
H H3B 0.3544 0.5350 0.0647 0.070 Uiso calc R 1 . .
C C4 0.4896(7) 0.5882(4) 0.1279(5) 0.0502(18) Uani d . 1 . .
C C5 0.4378(8) 0.6477(5) 0.1252(8) 0.072(3) Uani d . 1 . .
H H5 0.3583 0.6500 0.1152 0.086 Uiso calc R 1 . .
C C6 0.5015(8) 0.7054(5) 0.1372(7) 0.070(2) Uani d . 1 . .
H H6 0.4648 0.7453 0.1353 0.084 Uiso calc R 1 . .
C C7 0.6210(9) 0.7016(5) 0.1519(6) 0.067(2) Uani d . 1 . .
C C8 0.6746(8) 0.6425(6) 0.1572(7) 0.070(3) Uani d . 1 . .
H H8 0.7542 0.6405 0.1691 0.084 Uiso calc R 1 . .
C C9 0.6109(8) 0.5849(5) 0.1449(6) 0.059(2) Uani d . 1 . .
H H9 0.6479 0.5451 0.1479 0.071 Uiso calc R 1 . .
C C10 0.5227(7) 0.5261(5) 0.3509(6) 0.055(2) Uani d . 1 . .
H H10 0.5003 0.5692 0.3433 0.065 Uiso calc R 1 . .
C C11 0.6173(7) 0.5113(5) 0.4271(6) 0.055(2) Uani d . 1 . .
C C12 0.6726(9) 0.5654(5) 0.4794(7) 0.075(3) Uani d . 1 . .
H H12 0.6470 0.6075 0.4654 0.090 Uiso calc R 1 . .
C C13 0.7641(9) 0.5534(7) 0.5505(8) 0.089(3) Uani d U 1 . .
H H13 0.8008 0.5880 0.5857 0.107 Uiso calc R 1 . .
C C14 0.8038(10) 0.4923(6) 0.5719(7) 0.079(3) Uani d U 1 . .
H H14 0.8680 0.4864 0.6194 0.095 Uiso calc R 1 . .
C C15 0.7517(8) 0.4403(6) 0.5254(6) 0.061(2) Uani d . 1 . .
C C16 0.6550(7) 0.4463(5) 0.4466(6) 0.056(2) Uani d . 1 . .
C C17 0.8766(10) 0.3668(7) 0.6178(10) 0.106(4) Uani d . 1 . .
H H17A 0.9476 0.3727 0.5899 0.158 Uiso calc R 1 . .
H H17B 0.8728 0.3235 0.6435 0.158 Uiso calc R 1 . .
H H17C 0.8722 0.3971 0.6723 0.158 Uiso calc R 1 . .
C C18 0.4013(8) 0.2711(5) 0.3963(7) 0.068(2) Uani d . 1 . .
H H18 0.3718 0.2998 0.4408 0.081 Uiso calc R 1 . .
C C19 0.3855(10) 0.2077(6) 0.4090(9) 0.084(3) Uani d . 1 . .
H H19 0.3461 0.1933 0.4617 0.101 Uiso calc R 1 . .
C C20 0.4272(10) 0.1631(6) 0.3443(10) 0.085(3) Uani d U 1 . .
H H20 0.4154 0.1189 0.3515 0.101 Uiso calc R 1 . .
C C21 0.4880(8) 0.1874(5) 0.2676(8) 0.067(2) Uani d U 1 . .
C C22 0.5018(7) 0.2544(5) 0.2576(7) 0.059(2) Uani d . 1 . .
C C23 0.5601(7) 0.2798(5) 0.1781(6) 0.054(2) Uani d . 1 . .
C C24 0.6054(9) 0.2391(6) 0.1102(8) 0.073(3) Uani d U 1 . .
C C25 0.6605(8) 0.2653(7) 0.0366(8) 0.088(3) Uani d U 1 . .
H H25 0.6918 0.2384 -0.0093 0.106 Uiso calc R 1 . .
C C26 0.6710(10) 0.3290(8) 0.0287(9) 0.092(3) Uani d U 1 . .
H H26 0.7081 0.3465 -0.0233 0.110 Uiso calc R 1 . .
C C27 0.6258(8) 0.3701(6) 0.0993(7) 0.080(3) Uani d . 1 . .
H H27 0.6350 0.4147 0.0948 0.096 Uiso calc R 1 . .
C C28 0.5357(9) 0.1457(6) 0.1986(10) 0.085(3) Uani d U 1 . .
H H28 0.5291 0.1010 0.2037 0.103 Uiso calc R 1 . .
C C29 0.5923(12) 0.1733(7) 0.1232(10) 0.092(4) Uani d U 1 . .
H H29 0.6236 0.1457 0.0783 0.110 Uiso calc R 1 . .

loop_
_atom_site_aniso_label
_atom_site_aniso_U_11
_atom_site_aniso_U_22
_atom_site_aniso_U_33
_atom_site_aniso_U_12
_atom_site_aniso_U_13
_atom_site_aniso_U_23
Cu1 0.0548(5) 0.0557(6) 0.0464(5) -0.0062(6) -0.0006(3) 0.0017(5)
O1 0.062(3) 0.053(3) 0.070(3) -0.016(4) -0.005(2) 0.000(4)
O2 0.070(4) 0.092(5) 0.089(5) -0.018(4) -0.025(4) 0.032(4)
O3 0.096(5) 0.082(5) 0.102(5) -0.038(4) 0.023(4) -0.002(4)
O4 0.066(3) 0.059(3) 0.055(3) -0.004(4) -0.009(2) -0.001(4)
O5 0.086(4) 0.090(7) 0.072(4) 0.003(4) -0.021(3) 0.009(4)
O6 0.108(5) 0.077(5) 0.084(5) -0.032(4) -0.008(4) 0.007(4)
O7 0.127(7) 0.129(9) 0.162(9) 0.001(7) 0.002(6) 0.026(8)
N1 0.052(4) 0.054(5) 0.037(3) -0.001(3) 0.003(3) 0.003(3)
N3 0.057(4) 0.056(5) 0.057(4) -0.004(4) 0.001(3) -0.005(4)
N2 0.053(4) 0.084(6) 0.052(4) -0.003(4) -0.006(3) -0.002(4)
C1 0.055(5) 0.063(6) 0.071(5) -0.014(4) -0.004(4) 0.009(5)
C2 0.056(4) 0.056(5) 0.044(4) 0.000(4) 0.001(3) 0.007(4)
C3 0.055(4) 0.073(6) 0.046(4) -0.013(4) 0.002(3) 0.005(4)
C4 0.060(5) 0.051(5) 0.039(4) -0.008(4) 0.004(3) 0.006(3)
C5 0.053(5) 0.073(7) 0.092(7) 0.009(5) 0.019(4) 0.020(6)
C6 0.074(6) 0.057(6) 0.082(6) -0.003(5) 0.020(5) 0.006(5)
C7 0.089(6) 0.062(6) 0.054(5) -0.014(5) 0.021(4) 0.000(4)
C8 0.051(5) 0.083(7) 0.071(6) -0.021(5) -0.012(4) 0.007(5)
C9 0.067(5) 0.064(6) 0.047(5) -0.004(5) 0.005(4) 0.001(4)
C10 0.062(5) 0.054(5) 0.044(4) -0.014(4) -0.005(4) 0.001(4)
C11 0.056(4) 0.062(6) 0.047(4) -0.009(4) 0.008(3) -0.002(4)
C12 0.097(7) 0.066(6) 0.058(5) -0.014(6) -0.005(5) -0.010(5)
C13 0.086(7) 0.099(9) 0.076(7) -0.021(6) -0.016(5) -0.018(6)
C14 0.088(7) 0.094(8) 0.051(5) -0.015(6) -0.006(5) 0.000(5)
C15 0.057(5) 0.081(7) 0.043(4) -0.005(5) 0.000(3) 0.011(5)
C16 0.053(4) 0.075(6) 0.039(4) -0.006(4) 0.001(3) -0.002(4)
C17 0.088(7) 0.126(12) 0.090(7) 0.011(7) -0.037(6) -0.001(7)
C18 0.069(5) 0.076(7) 0.059(5) -0.006(5) 0.014(4) 0.005(5)
C19 0.088(7) 0.083(8) 0.083(7) -0.026(6) 0.018(5) 0.003(6)
C20 0.088(7) 0.061(6) 0.101(8) -0.016(6) -0.004(6) -0.007(6)
C21 0.067(5) 0.050(5) 0.077(6) -0.006(5) -0.016(4) -0.005(5)
C22 0.053(4) 0.063(6) 0.054(5) -0.008(4) -0.017(4) -0.003(4)
C23 0.049(4) 0.062(6) 0.047(4) 0.001(4) -0.003(3) -0.008(4)
C24 0.067(6) 0.085(7) 0.063(5) 0.005(5) -0.007(4) -0.016(5)
C25 0.066(6) 0.121(8) 0.075(6) 0.022(7) 0.001(5) -0.012(7)
C26 0.081(7) 0.132(9) 0.066(6) 0.025(7) 0.022(5) 0.015(7)
C27 0.076(5) 0.105(10) 0.060(5) 0.001(6) 0.013(4) 0.015(6)
C28 0.083(7) 0.061(7) 0.108(9) -0.005(5) -0.006(6) -0.005(6)
C29 0.092(8) 0.092(8) 0.088(8) 0.012(7) -0.001(6) -0.041(7)

loop_
_atom_type_symbol
_atom_type_description
_atom_type_scat_dispersion_real
_atom_type_scat_dispersion_imag
_atom_type_scat_source
C C 0.0033 0.0016 'International Tables Vol C Tables 4.2.6.8 and 6.1.1.4'
H H 0.0000 0.0000 'International Tables Vol C Tables 4.2.6.8 and 6.1.1.4'
O O 0.0106 0.0060 'International Tables Vol C Tables 4.2.6.8 and 6.1.1.4'
Cu Cu 0.3201 1.2651 'International Tables Vol C Tables 4.2.6.8 and 6.1.1.4'
N N 0.0061 0.0033 'International Tables Vol C Tables 4.2.6.8 and 6.1.1.4'

loop_
_geom_angle_atom_site_label_1
_geom_angle_atom_site_label_2
_geom_angle_atom_site_label_3
_geom_angle_site_symmetry_1
_geom_angle_site_symmetry_3
_geom_angle
_geom_angle_publ_flag
N1 Cu1 O4 . . 92.8(3) ?
N1 Cu1 O1 . . 82.6(3) ?
O4 Cu1 O1 . . 166.9(3) ?
N1 Cu1 N3 . . 167.6(3) ?
O4 Cu1 N3 . . 92.8(3) ?
O1 Cu1 N3 . . 89.6(3) ?
N1 Cu1 N2 . . 113.2(3) ?
O4 Cu1 N2 . . 97.8(2) ?
O1 Cu1 N2 . . 95.3(2) ?
N3 Cu1 N2 . . 77.1(3) ?
C1 O1 Cu1 . . 115.8(6) ?
C7 O3 H3 . . 109.5 ?
C16 O4 Cu1 . . 126.2(7) ?
C15 O5 C17 . . 115.1(9) ?
H30 O6 H31 . . 101.8 ?
H33 O7 H32 . . 98.7 ?
C10 N1 C2 . . 118.6(9) ?
C10 N1 Cu1 . . 127.3(6) ?
C2 N1 Cu1 . . 113.6(6) ?
C18 N3 C22 . . 119.8(9) ?
C18 N3 Cu1 . . 123.1(8) ?
C22 N3 Cu1 . . 117.1(7) ?
C27 N2 C23 . . 117.8(9) ?
C27 N2 Cu1 . . 133.5(7) ?
C23 N2 Cu1 . . 108.7(6) ?
O1 C1 O2 . . 125.1(9) ?
O1 C1 C2 . . 118.1(7) ?
O2 C1 C2 . . 116.7(9) ?
N1 C2 C1 . . 107.4(7) ?
N1 C2 C3 . . 110.8(6) ?
C1 C2 C3 . . 108.4(7) ?
N1 C2 H2 . . 110.1 ?
C1 C2 H2 . . 110.1 ?
C3 C2 H2 . . 110.1 ?
C4 C3 C2 . . 113.5(7) ?
C4 C3 H3A . . 108.9 ?
C2 C3 H3A . . 108.9 ?
C4 C3 H3B . . 108.9 ?
C2 C3 H3B . . 108.9 ?
H3A C3 H3B . . 107.7 ?
C5 C4 C9 . . 118.8(8) ?
C5 C4 C3 . . 120.2(8) ?
C9 C4 C3 . . 121.0(8) ?
C4 C5 C6 . . 121.9(8) ?
C4 C5 H5 . . 119.1 ?
C6 C5 H5 . . 119.1 ?
C7 C6 C5 . . 118.8(9) ?
C7 C6 H6 . . 120.6 ?
C5 C6 H6 . . 120.6 ?
O3 C7 C8 . . 118.8(9) ?
O3 C7 C6 . . 120.9(10) ?
C8 C7 C6 . . 120.3(9) ?
C7 C8 C9 . . 120.8(9) ?
C7 C8 H8 . . 119.6 ?
C9 C8 H8 . . 119.6 ?
C8 C9 C4 . . 119.4(10) ?
C8 C9 H9 . . 120.3 ?
C4 C9 H9 . . 120.3 ?
N1 C10 C11 . . 124.7(9) ?
N1 C10 H10 . . 117.6 ?
C11 C10 H10 . . 117.6 ?
C12 C11 C16 . . 122.4(8) ?
C12 C11 C10 . . 116.1(9) ?
C16 C11 C10 . . 121.5(8) ?
C13 C12 C11 . . 117.7(10) ?
C13 C12 H12 . . 121.1 ?
C11 C12 H12 . . 121.1 ?
C14 C13 C12 . . 122.3(11) ?
C14 C13 H13 . . 118.9 ?
C12 C13 H13 . . 118.9 ?
C15 C14 C13 . . 121.2(10) ?
C15 C14 H14 . . 119.4 ?
C13 C14 H14 . . 119.4 ?
C14 C15 O5 . . 126.5(8) ?
C14 C15 C16 . . 122.2(10) ?
O5 C15 C16 . . 111.2(9) ?
O4 C16 C11 . . 126.9(7) ?
O4 C16 C15 . . 118.9(9) ?
C11 C16 C15 . . 114.2(8) ?
O5 C17 H17A . . 109.5 ?
O5 C17 H17B . . 109.5 ?
H17A C17 H17B . . 109.5 ?
O5 C17 H17C . . 109.5 ?
H17A C17 H17C . . 109.5 ?
H17B C17 H17C . . 109.5 ?
N3 C18 C19 . . 123.1(10) ?
N3 C18 H18 . . 118.5 ?
C19 C18 H18 . . 118.5 ?
C18 C19 C20 . . 120.6(10) ?
C18 C19 H19 . . 119.7 ?
C20 C19 H19 . . 119.7 ?
C19 C20 C21 . . 117.3(10) ?
C19 C20 H20 . . 121.4 ?
C21 C20 H20 . . 121.4 ?
C22 C21 C20 . . 119.8(10) ?
C22 C21 C28 . . 118.6(10) ?
C20 C21 C28 . . 121.6(10) ?
N3 C22 C21 . . 119.5(9) ?
N3 C22 C23 . . 120.1(9) ?
C21 C22 C23 . . 120.4(9) ?
N2 C23 C24 . . 122.2(9) ?
N2 C23 C22 . . 117.1(8) ?
C24 C23 C22 . . 120.7(10) ?
C25 C24 C23 . . 118.7(12) ?
C25 C24 C29 . . 123.8(12) ?
C23 C24 C29 . . 117.5(11) ?
C26 C25 C24 . . 120.9(12) ?
C26 C25 H25 . . 119.5 ?
C24 C25 H25 . . 119.5 ?
C25 C26 C27 . . 119.9(11) ?
C25 C26 H26 . . 120.1 ?
C27 C26 H26 . . 120.1 ?
N2 C27 C26 . . 120.6(12) ?
N2 C27 H27 . . 119.7 ?
C26 C27 H27 . . 119.7 ?
C29 C28 C21 . . 118.2(11) ?
C29 C28 H28 . . 120.9 ?
C21 C28 H28 . . 120.9 ?
C24 C29 C28 . . 124.4(12) ?
C24 C29 H29 . . 117.8 ?
C28 C29 H29 . . 117.8 ?

loop_
_geom_bond_atom_site_label_1
_geom_bond_atom_site_label_2
_geom_bond_site_symmetry_2
_geom_bond_distance
_geom_bond_publ_flag
Cu1 N1 . 1.926(10) y
Cu1 O4 . 1.935(5) y
Cu1 O1 . 1.989(5) y
Cu1 N3 . 2.029(9) y
Cu1 N2 . 2.325(8) y
O1 C1 . 1.243(12) ?
O2 C1 . 1.245(11) ?
O3 C7 . 1.365(12) ?
O3 H3 . 0.8200 ?
O4 C16 . 1.267(12) ?
O5 C15 . 1.357(14) ?
O5 C17 . 1.425(12) ?
O6 H30 . 0.8500 ?
O6 H31 . 0.8500 ?
O7 H33 . 0.8500 ?
O7 H32 . 0.8501 ?
N1 C10 . 1.280(11) ?
N1 C2 . 1.482(10) ?
N3 C18 . 1.325(13) ?
N3 C22 . 1.358(13) ?
N2 C27 . 1.339(12) ?
N2 C23 . 1.361(12) ?
C1 C2 . 1.521(12) ?
C2 C3 . 1.547(11) ?
C2 H2 . 0.9800 ?
C3 C4 . 1.493(12) ?
C3 H3A . 0.9700 ?
C3 H3B . 0.9700 ?
C4 C5 . 1.370(13) ?
C4 C9 . 1.418(13) ?
C5 C6 . 1.405(14) ?
C5 H5 . 0.9300 ?
C6 C7 . 1.396(14) ?
C6 H6 . 0.9300 ?
C7 C8 . 1.373(15) ?
C8 C9 . 1.404(14) ?
C8 H8 . 0.9300 ?
C9 H9 . 0.9300 ?
C10 C11 . 1.439(11) ?
C10 H10 . 0.9300 ?
C11 C12 . 1.429(13) ?
C11 C16 . 1.428(13) ?
C12 C13 . 1.363(15) ?
C12 H12 . 0.9300 ?
C13 C14 . 1.363(17) ?
C13 H13 . 0.9300 ?
C14 C15 . 1.347(15) ?
C14 H14 . 0.9300 ?
C15 C16 . 1.450(12) ?
C17 H17A . 0.9600 ?
C17 H17B . 0.9600 ?
C17 H17C . 0.9600 ?
C18 C19 . 1.337(16) ?
C18 H18 . 0.9300 ?
C19 C20 . 1.384(17) ?
C19 H19 . 0.9300 ?
C20 C21 . 1.400(17) ?
C20 H20 . 0.9300 ?
C21 C22 . 1.402(14) ?
C21 C28 . 1.418(16) ?
C22 C23 . 1.422(13) ?
C23 C24 . 1.382(14) ?
C24 C25 . 1.346(16) ?
C24 C29 . 1.379(18) ?
C25 C26 . 1.327(19) ?
C25 H25 . 0.9300 ?
C26 C27 . 1.412(17) ?
C26 H26 . 0.9300 ?
C27 H27 . 0.9300 ?
C28 C29 . 1.39(2) ?
C28 H28 . 0.9300 ?
C29 H29 . 0.9300 ?

loop_
_geom_hbond_atom_site_label_D
_geom_hbond_atom_site_label_H
_geom_hbond_atom_site_label_A
_geom_hbond_site_symmetry_A
_geom_hbond_distance_DH
_geom_hbond_distance_HA
_geom_hbond_distance_DA
_geom_hbond_angle_DHA
O6 H31 O2 . 0.85 1.93 2.684(9) 148
O3 H3 O6 3 0.82 2.53 2.843(11) 104
O6 H30 O6 2 0.85 2.44 2.888(11) 114
O7 H33 O2 1_556 0.85 2.15 2.721(13) 125
C18 H18 O5 2_656 0.93 2.46 3.268(13) 145

loop_
_geom_torsion_atom_site_label_1
_geom_torsion_atom_site_label_2
_geom_torsion_atom_site_label_3
_geom_torsion_atom_site_label_4
_geom_torsion_site_symmetry_1
_geom_torsion_site_symmetry_2
_geom_torsion_site_symmetry_3
_geom_torsion_site_symmetry_4
_geom_torsion
_geom_torsion_publ_flag
C1 C2 C3 C4 . . . . 173.6(7) ?
